data_2206477
loop_
_publ_author_name
'Ju-Zhen Yuan'
'Yang-Gen Hu'
'Jia-Jia Wei'
'Ming-Wu Ding'

_publ_section_title
;
 (<i>E</i>)-3-Isopropyl-5,5-dimethyl-2-(phenylimino)imidazolidin-4-one
;
_journal_coeditor_code KP6052
_journal_issue 8
_journal_name_full 'Acta Crystallographica Section E'
_journal_page_first o2640
_journal_page_last o2641
_journal_paper_doi 10.1107/S1600536805022749
_journal_volume 61
_journal_year 2005
_chemical_formula_iupac 'C14 H19 N3 O'
_chemical_formula_moiety 'C14 H19 N3 O'
_chemical_formula_sum 'C14 H19 N3 O'
_chemical_formula_weight 245.32
_chemical_melting_point 442
_chemical_name_systematic
;
(E)-3-Isopropyl-5,5-dimethyl-2-(phenylimino)imidazolidin-4-one
;
_space_group_IT_number 19
_symmetry_cell_setting orthorhombic
_symmetry_space_group_name_Hall 'P 2ac 2ab'
_symmetry_space_group_name_H-M 'P 21 21 21'
_atom_sites_solution_hydrogens geom
_atom_sites_solution_primary direct
_atom_sites_solution_secondary difmap
_audit_creation_method SHELXL-97
_cell_angle_alpha 90.00
_cell_angle_beta 90.00
_cell_angle_gamma 90.00
_cell_formula_units_Z 4
_cell_length_a 10.2783(11)
_cell_length_b 11.4013(11)
_cell_length_c 11.5930(12)
_cell_measurement_reflns_used 2657
_cell_measurement_temperature 292(2)
_cell_measurement_theta_max 22.92
_cell_measurement_theta_min 2.51
_cell_volume 1358.5(2)
_computing_cell_refinement SMART
_computing_data_collection 'SMART (Siemens, 1995)'
_computing_data_reduction 'SAINT (Siemens, 1995)'
_computing_molecular_graphics 'SHELXTL-NT (Siemens, 1995)'
_computing_publication_material SHELXTL-NT
_computing_structure_refinement 'SHELXL97 (Sheldrick, 1997)'
_computing_structure_solution 'SHELXS97 (Sheldrick, 1990)'
_diffrn_ambient_temperature 292(2)
_diffrn_measured_fraction_theta_full 0.999
_diffrn_measured_fraction_theta_max 0.999
_diffrn_measurement_device_type 'Siemens SMART CCD area-detector'
_diffrn_measurement_method '\f and \w'
_diffrn_radiation_monochromator graphite
_diffrn_radiation_source 'fine-focus sealed tube'
_diffrn_radiation_type MoK\a
_diffrn_radiation_wavelength 0.71073
_diffrn_reflns_av_R_equivalents 0.0287
_diffrn_reflns_av_sigmaI/netI 0.0227
_diffrn_reflns_limit_h_max 12
_diffrn_reflns_limit_h_min -12
_diffrn_reflns_limit_k_max 9
_diffrn_reflns_limit_k_min -14
_diffrn_reflns_limit_l_max 14
_diffrn_reflns_limit_l_min -12
_diffrn_reflns_number 7376
_diffrn_reflns_theta_full 25.98
_diffrn_reflns_theta_max 25.98
_diffrn_reflns_theta_min 2.51
_diffrn_standards_decay_% 0
_exptl_absorpt_coefficient_mu 0.078
_exptl_absorpt_correction_T_max 0.9846
_exptl_absorpt_correction_T_min 0.9770
_exptl_absorpt_correction_type multi-scan
_exptl_absorpt_process_details '(SADABS; Sheldrick, 1997)'
_exptl_crystal_colour colorless
_exptl_crystal_density_diffrn 1.199
_exptl_crystal_density_method 'not measured'
_exptl_crystal_description block
_exptl_crystal_F_000 528
_exptl_crystal_size_max 0.30
_exptl_crystal_size_mid 0.30
_exptl_crystal_size_min 0.20
_refine_diff_density_max 0.176
_refine_diff_density_min -0.182
_refine_ls_abs_structure_details 'Flack (1983), 0000 Friedel pairs'
_refine_ls_extinction_method none
_refine_ls_goodness_of_fit_ref 1.090
_refine_ls_hydrogen_treatment constr
_refine_ls_matrix_type full
_refine_ls_number_parameters 167
_refine_ls_number_reflns 1539
_refine_ls_number_restraints 0
_refine_ls_restrained_S_all 1.090
_refine_ls_R_factor_all 0.0428
_refine_ls_R_factor_gt 0.0389
_refine_ls_shift/su_max 0.000
_refine_ls_shift/su_mean 0.000
_refine_ls_structure_factor_coef Fsqd
_refine_ls_weighting_details 'calc w = 1/[\s^2^(Fo^2^)+(0.065P)^2^+0.0483P] where P = (Fo^2^+2Fc^2^)/3'
_refine_ls_weighting_scheme calc
_refine_ls_wR_factor_gt 0.1002
_refine_ls_wR_factor_ref 0.1027
_reflns_number_gt 1406
_reflns_number_total 1539
_reflns_threshold_expression I>2\s(I)
_cod_data_source_file kp6052.cif
_cod_data_source_block I
_cod_depositor_comments
;
The following automatic conversions were performed:
'_symmetry_cell_setting' value 'Orthorhombic' changed to 'orthorhombic'
according to '/home/saulius/struct/CIF-dictionaries/cif_core.dic'
dictionary named 'cif_core.dic' version 2.4.1 from 2010-06-29.

Automatic conversion script
Id: cif_fix_enum 1527 2010-12-29 10:47:43Z saulius 

The following automatic conversions were performed:

'_symmetry_cell_setting' value 'Orthorhombic' changed to
'orthorhombic' according to
/home/saulius/struct/CIF-dictionaries/cif_core.dic dictionary named
'cif_core.dic' version 2.4.1 from 2010-06-29.

Automatic conversion script
Id: cif_fix_values 1715 2011-07-08 13:25:40Z adriana 
;
_cod_database_code 2206477
_cod_database_fobs_code 2206477

loop_
_symmetry_equiv_pos_as_xyz
'x, y, z'
'-x+1/2, -y, z+1/2'
'-x, y+1/2, -z+1/2'
'x+1/2, -y+1/2, -z'

loop_
_atom_site_label
_atom_site_fract_x
_atom_site_fract_y
_atom_site_fract_z
_atom_site_U_iso_or_equiv
_atom_site_adp_type
_atom_site_calc_flag
_atom_site_refinement_flags
_atom_site_occupancy
_atom_site_type_symbol
C1 0.6646(2) 0.5652(2) -0.0969(2) 0.0547(6) Uani d . 1 C
H1 0.6030 0.5266 -0.1417 0.066 Uiso calc R 1 H
C2 0.7795(3) 0.6032(2) -0.1469(2) 0.0636(7) Uani d . 1 C
H2 0.7945 0.5895 -0.2248 0.076 Uiso calc R 1 H
C3 0.8714(3) 0.6608(2) -0.0822(3) 0.0664(7) Uani d . 1 C
H3 0.9483 0.6862 -0.1162 0.080 Uiso calc R 1 H
C4 0.8492(3) 0.6807(2) 0.0325(3) 0.0670(7) Uani d . 1 C
H4 0.9114 0.7196 0.0765 0.080 Uiso calc R 1 H
C5 0.7347(2) 0.6432(2) 0.0833(2) 0.0549(6) Uani d . 1 C
H5 0.7203 0.6575 0.1613 0.066 Uiso calc R 1 H
C6 0.6407(2) 0.58434(16) 0.0191(2) 0.0449(5) Uani d . 1 C
C7 0.46911(19) 0.45581(17) 0.06060(16) 0.0375(4) Uani d . 1 C
C8 0.42016(19) 0.25966(17) 0.02323(17) 0.0390(5) Uani d . 1 C
C9 0.4882(2) 0.1711(2) 0.1020(2) 0.0551(6) Uani d . 1 C
H9A 0.5604 0.1367 0.0619 0.083 Uiso calc R 1 H
H9B 0.4278 0.1107 0.1236 0.083 Uiso calc R 1 H
H9C 0.5190 0.2103 0.1700 0.083 Uiso calc R 1 H
C10 0.3696(2) 0.2014(2) -0.08570(19) 0.0533(6) Uani d . 1 C
H10A 0.3198 0.2570 -0.1295 0.080 Uiso calc R 1 H
H10B 0.3154 0.1360 -0.0653 0.080 Uiso calc R 1 H
H10C 0.4417 0.1743 -0.1312 0.080 Uiso calc R 1 H
C11 0.31129(19) 0.31808(17) 0.09114(17) 0.0382(4) Uani d . 1 C
C12 0.2797(2) 0.51475(18) 0.18787(17) 0.0418(5) Uani d . 1 C
H12 0.3387 0.5811 0.2001 0.050 Uiso calc R 1 H
C13 0.2513(3) 0.4632(2) 0.3049(2) 0.0666(8) Uani d . 1 C
H13A 0.1861 0.4035 0.2976 0.100 Uiso calc R 1 H
H13B 0.2204 0.5238 0.3554 0.100 Uiso calc R 1 H
H13C 0.3294 0.4296 0.3361 0.100 Uiso calc R 1 H
C14 0.1602(3) 0.5625(2) 0.1286(2) 0.0643(7) Uani d . 1 C
H14A 0.1841 0.5941 0.0548 0.096 Uiso calc R 1 H
H14B 0.1225 0.6233 0.1751 0.096 Uiso calc R 1 H
H14C 0.0981 0.5005 0.1180 0.096 Uiso calc R 1 H
N2 0.50252(17) 0.35963(13) -0.00149(16) 0.0452(4) Uani d . 1 N
H2A 0.5656 0.3582 -0.0502 0.054 Uiso calc R 1 H
N3 0.34933(16) 0.42970(14) 0.11434(14) 0.0399(4) Uani d . 1 N
N1 0.52320(17) 0.55533(15) 0.07566(16) 0.0453(4) Uani d . 1 N
O1 0.21018(15) 0.27146(13) 0.12095(13) 0.0491(4) Uani d . 1 O

loop_
_atom_site_aniso_label
_atom_site_aniso_U_11
_atom_site_aniso_U_22
_atom_site_aniso_U_33
_atom_site_aniso_U_12
_atom_site_aniso_U_13
_atom_site_aniso_U_23
C1 0.0566(14) 0.0509(13) 0.0566(13) -0.0034(11) -0.0014(11) 0.0101(11)
C2 0.0651(16) 0.0570(15) 0.0687(15) 0.0030(13) 0.0122(14) 0.0165(12)
C3 0.0507(13) 0.0488(14) 0.100(2) 0.0003(12) 0.0198(14) 0.0159(14)
C4 0.0477(13) 0.0514(14) 0.102(2) -0.0093(12) -0.0016(14) -0.0049(14)
C5 0.0521(13) 0.0440(12) 0.0687(14) -0.0056(11) 0.0004(11) -0.0083(11)
C6 0.0431(11) 0.0290(9) 0.0625(13) 0.0007(9) 0.0021(10) 0.0040(9)
C7 0.0347(10) 0.0370(10) 0.0409(10) 0.0005(8) -0.0037(8) -0.0003(8)
C8 0.0394(10) 0.0314(9) 0.0464(11) -0.0003(8) 0.0000(9) -0.0023(9)
C9 0.0542(13) 0.0475(12) 0.0636(14) 0.0093(11) -0.0025(11) 0.0059(11)
C10 0.0591(14) 0.0493(12) 0.0516(12) 0.0006(11) 0.0002(11) -0.0117(10)
C11 0.0378(10) 0.0360(9) 0.0409(10) -0.0014(8) -0.0046(8) -0.0024(8)
C12 0.0425(11) 0.0377(11) 0.0450(11) -0.0006(9) 0.0008(9) -0.0102(8)
C13 0.089(2) 0.0617(16) 0.0488(13) 0.0107(14) 0.0099(14) -0.0049(11)
C14 0.0662(16) 0.0585(15) 0.0681(15) 0.0208(13) -0.0106(13) -0.0139(13)
N2 0.0421(9) 0.0375(9) 0.0560(10) -0.0008(8) 0.0120(8) -0.0060(8)
N3 0.0385(9) 0.0350(8) 0.0462(9) -0.0024(7) 0.0015(8) -0.0057(7)
N1 0.0434(10) 0.0365(9) 0.0559(10) -0.0036(8) 0.0028(8) -0.0037(8)
O1 0.0410(8) 0.0456(8) 0.0606(9) -0.0090(7) 0.0037(7) -0.0084(7)

loop_
_atom_type_symbol
_atom_type_description
_atom_type_scat_dispersion_real
_atom_type_scat_dispersion_imag
_atom_type_scat_source
C C 0.0033 0.0000 'International Tables Vol C Tables 4.2.6.8 and 6.1.1.4'
H H 0.0000 0.0000 'International Tables Vol C Tables 4.2.6.8 and 6.1.1.4'
N N 0.0061 0.0000 'International Tables Vol C Tables 4.2.6.8 and 6.1.1.4'
O O 0.0106 0.0000 'International Tables Vol C Tables 4.2.6.8 and 6.1.1.4'

loop_
_geom_angle_atom_site_label_1
_geom_angle_atom_site_label_2
_geom_angle_atom_site_label_3
_geom_angle
C2 C1 C6 120.6(2)
C2 C1 H1 119.7
C6 C1 H1 119.7
C3 C2 C1 120.5(3)
C3 C2 H2 119.7
C1 C2 H2 119.7
C4 C3 C2 119.7(3)
C4 C3 H3 120.2
C2 C3 H3 120.2
C3 C4 C5 120.3(3)
C3 C4 H4 119.9
C5 C4 H4 119.9
C4 C5 C6 120.8(2)
C4 C5 H5 119.6
C6 C5 H5 119.6
C1 C6 C5 118.2(2)
C1 C6 N1 124.4(2)
C5 C6 N1 117.2(2)
N1 C7 N2 132.97(19)
N1 C7 N3 120.49(18)
N2 C7 N3 106.54(16)
N2 C8 C10 112.31(17)
N2 C8 C11 100.82(15)
C10 C8 C11 111.72(17)
N2 C8 C9 111.73(17)
C10 C8 C9 111.34(17)
C11 C8 C9 108.41(17)
C8 C9 H9A 109.5
C8 C9 H9B 109.5
H9A C9 H9B 109.5
C8 C9 H9C 109.5
H9A C9 H9C 109.5
H9B C9 H9C 109.5
C8 C10 H10A 109.5
C8 C10 H10B 109.5
H10A C10 H10B 109.5
C8 C10 H10C 109.5
H10A C10 H10C 109.5
H10B C10 H10C 109.5
O1 C11 N3 126.8(2)
O1 C11 C8 125.70(18)
N3 C11 C8 107.51(17)
N3 C12 C13 110.95(17)
N3 C12 C14 111.61(17)
C13 C12 C14 113.2(2)
N3 C12 H12 106.9
C13 C12 H12 106.9
C14 C12 H12 106.9
C12 C13 H13A 109.5
C12 C13 H13B 109.5
H13A C13 H13B 109.5
C12 C13 H13C 109.5
H13A C13 H13C 109.5
H13B C13 H13C 109.5
C12 C14 H14A 109.5
C12 C14 H14B 109.5
H14A C14 H14B 109.5
C12 C14 H14C 109.5
H14A C14 H14C 109.5
H14B C14 H14C 109.5
C7 N2 C8 112.54(16)
C7 N2 H2A 123.7
C8 N2 H2A 123.7
C11 N3 C7 111.18(17)
C11 N3 C12 126.18(17)
C7 N3 C12 122.62(16)
C7 N1 C6 121.14(18)

loop_
_geom_bond_atom_site_label_1
_geom_bond_atom_site_label_2
_geom_bond_distance
C1 C2 1.384(3)
C1 C6 1.385(3)
C1 H1 0.9300
C2 C3 1.374(4)
C2 H2 0.9300
C3 C4 1.368(4)
C3 H3 0.9300
C4 C5 1.385(4)
C4 H4 0.9300
C5 C6 1.391(3)
C5 H5 0.9300
C6 N1 1.414(3)
C7 N1 1.276(3)
C7 N2 1.356(2)
C7 N3 1.412(3)
C8 N2 1.448(2)
C8 C10 1.519(3)
C8 C11 1.522(3)
C8 C9 1.530(3)
C9 H9A 0.9600
C9 H9B 0.9600
C9 H9C 0.9600
C10 H10A 0.9600
C10 H10B 0.9600
C10 H10C 0.9600
C11 O1 1.217(2)
C11 N3 1.358(3)
C12 N3 1.476(2)
C12 C13 1.506(3)
C12 C14 1.509(3)
C12 H12 0.9800
C13 H13A 0.9600
C13 H13B 0.9600
C13 H13C 0.9600
C14 H14A 0.9600
C14 H14B 0.9600
C14 H14C 0.9600
N2 H2A 0.8600

loop_
_geom_torsion_atom_site_label_1
_geom_torsion_atom_site_label_2
_geom_torsion_atom_site_label_3
_geom_torsion_atom_site_label_4
_geom_torsion
C6 C1 C2 C3 -0.3(4)
C1 C2 C3 C4 0.1(4)
C2 C3 C4 C5 -0.1(4)
C3 C4 C5 C6 0.3(4)
C2 C1 C6 C5 0.4(3)
C2 C1 C6 N1 175.86(19)
C4 C5 C6 C1 -0.5(3)
C4 C5 C6 N1 -176.2(2)
N2 C8 C11 O1 171.6(2)
C10 C8 C11 O1 52.1(3)
C9 C8 C11 O1 -70.9(3)
N2 C8 C11 N3 -9.9(2)
C10 C8 C11 N3 -129.35(17)
C9 C8 C11 N3 107.59(19)
N1 C7 N2 C8 170.4(2)
N3 C7 N2 C8 -9.9(2)
C10 C8 N2 C7 131.2(2)
C11 C8 N2 C7 12.2(2)
C9 C8 N2 C7 -102.8(2)
O1 C11 N3 C7 -176.70(19)
C8 C11 N3 C7 4.8(2)
O1 C11 N3 C12 4.8(3)
C8 C11 N3 C12 -173.72(17)
N1 C7 N3 C11 -177.48(18)
N2 C7 N3 C11 2.8(2)
N1 C7 N3 C12 1.1(3)
N2 C7 N3 C12 -178.59(17)
C13 C12 N3 C11 53.0(3)
C14 C12 N3 C11 -74.2(2)
C13 C12 N3 C7 -125.4(2)
C14 C12 N3 C7 107.4(2)
N2 C7 N1 C6 2.0(4)
N3 C7 N1 C6 -177.67(17)
C1 C6 N1 C7 46.3(3)
C5 C6 N1 C7 -138.3(2)

loop_
_cod_related_entry_id
_cod_related_entry_database
_cod_related_entry_code
1 ChemSpider 21129101
